data_4066286
loop_
_publ_author_name
'Mizuhata, Yoshiyuki'
'Noda, Naoya'
'Tokitoh, Norihiro'

_publ_section_title
;
 Generation of Stannabenzenes and Their Properties&#x2020;
;
_journal_issue 21
_journal_name_full Organometallics
_journal_page_first 4781
_journal_paper_doi 10.1021/om100382n
_journal_volume 29
_journal_year 2010
_chemical_formula_moiety 'C32 H65 Br Si6 Sn'
_chemical_formula_sum 'C32 H65 Br Si6 Sn'
_chemical_formula_weight 816.98
_chemical_name_systematic
; 
 ? 
;
_space_group_IT_number 2
_symmetry_cell_setting triclinic
_symmetry_Int_Tables_number 2
_symmetry_space_group_name_Hall '-P 1'
_symmetry_space_group_name_H-M 'P -1'
_atom_sites_solution_hydrogens geom
_atom_sites_solution_primary direct
_atom_sites_solution_secondary difmap
_audit_creation_method SHELXL-97
_cell_angle_alpha 78.5572(9)
_cell_angle_beta 82.2289(16)
_cell_angle_gamma 76.0175(14)
_cell_formula_units_Z 2
_cell_length_a 9.3740(2)
_cell_length_b 11.1189(2)
_cell_length_c 21.3761(5)
_cell_measurement_temperature 103(2)
_cell_measurement_theta_max 25.00
_cell_measurement_theta_min 1.99
_cell_volume 2110.07(8)
_computing_cell_refinement HKL2000
_computing_data_collection CrystalClear
_computing_data_reduction 'SHELXL-97 (Sheldrick, 1997)'
_computing_structure_refinement 'SHELXL-97 (Sheldrick, 1997)'
_computing_structure_solution 'DIRDIF 99'
_diffrn_ambient_temperature 103(2)
_diffrn_measured_fraction_theta_full 0.989
_diffrn_measured_fraction_theta_max 0.989
_diffrn_measurement_device_type 'Rigaku Saturn'
_diffrn_measurement_method \w
_diffrn_radiation_monochromator graphite
_diffrn_radiation_source 'fine-focus sealed tube'
_diffrn_radiation_type MoK\a
_diffrn_radiation_wavelength 0.71069
_diffrn_reflns_av_R_equivalents 0.0349
_diffrn_reflns_av_sigmaI/netI 0.0321
_diffrn_reflns_limit_h_max 11
_diffrn_reflns_limit_h_min -11
_diffrn_reflns_limit_k_max 13
_diffrn_reflns_limit_k_min -13
_diffrn_reflns_limit_l_max 24
_diffrn_reflns_limit_l_min -25
_diffrn_reflns_number 17857
_diffrn_reflns_theta_full 25.00
_diffrn_reflns_theta_max 25.00
_diffrn_reflns_theta_min 1.99
_exptl_absorpt_coefficient_mu 1.742
_exptl_absorpt_correction_T_max 0.9660
_exptl_absorpt_correction_T_min 0.7220
_exptl_absorpt_correction_type multi-scan
_exptl_absorpt_process_details 'Jacobson, R. (1998) Private communication'
_exptl_crystal_colour colorless
_exptl_crystal_density_diffrn 1.286
_exptl_crystal_density_method 'not measured'
_exptl_crystal_description prism
_exptl_crystal_F_000 852
_exptl_crystal_size_max 0.20
_exptl_crystal_size_mid 0.10
_exptl_crystal_size_min 0.02
_refine_diff_density_max 0.853
_refine_diff_density_min -0.353
_refine_diff_density_rms 0.083
_refine_ls_extinction_method none
_refine_ls_goodness_of_fit_ref 1.091
_refine_ls_hydrogen_treatment constr
_refine_ls_matrix_type full
_refine_ls_number_parameters 379
_refine_ls_number_reflns 7342
_refine_ls_number_restraints 0
_refine_ls_restrained_S_all 1.091
_refine_ls_R_factor_all 0.0332
_refine_ls_R_factor_gt 0.0307
_refine_ls_shift/su_max 0.001
_refine_ls_shift/su_mean 0.000
_refine_ls_structure_factor_coef Fsqd
_refine_ls_weighting_details 'calc w=1/[\s^2^(Fo^2^)+(0.0416P)^2^+1.1169P] where P=(Fo^2^+2Fc^2^)/3'
_refine_ls_weighting_scheme calc
_refine_ls_wR_factor_gt 0.0770
_refine_ls_wR_factor_ref 0.0792
_reflns_number_gt 6849
_reflns_number_total 7342
_reflns_threshold_expression >2sigma(I)
_cod_data_source_file om100382n_si_002.cif
_cod_data_source_block TbtSnBzBr
_cod_database_code 4066286

loop_
_symmetry_equiv_pos_as_xyz
'x, y, z'
'-x, -y, -z'

loop_
_atom_site_label
_atom_site_type_symbol
_atom_site_fract_x
_atom_site_fract_y
_atom_site_fract_z
_atom_site_U_iso_or_equiv
_atom_site_adp_type
_atom_site_occupancy
_atom_site_symmetry_multiplicity
_atom_site_calc_flag
_atom_site_refinement_flags
Sn1 Sn -0.006562(17) 0.092309(15) 0.354964(7) 0.02659(7) Uani 1 1 d .
Br1 Br 0.18217(3) 0.17980(3) 0.395638(12) 0.03562(8) Uani 1 1 d .
C1 C -0.1316(3) 0.0204(2) 0.43772(12) 0.0327(6) Uani 1 1 d .
H1 H -0.0845 -0.0449 0.4690 0.039 Uiso 1 1 calc R
C2 C -0.2762(3) 0.0668(3) 0.44589(14) 0.0390(6) Uani 1 1 d .
H2 H -0.3253 0.0276 0.4833 0.047 Uiso 1 1 calc R
C3 C -0.3742(3) 0.1719(3) 0.40500(15) 0.0458(7) Uani 1 1 d .
H3 H -0.4413 0.1334 0.3874 0.055 Uiso 1 1 calc R
H4 H -0.4366 0.2265 0.4342 0.055 Uiso 1 1 calc R
C4 C -0.3123(3) 0.2567(3) 0.35009(14) 0.0421(7) Uani 1 1 d .
H5 H -0.3822 0.3285 0.3326 0.051 Uiso 1 1 calc R
C5 C -0.1757(3) 0.2482(3) 0.32172(13) 0.0355(6) Uani 1 1 d .
H6 H -0.1541 0.3111 0.2870 0.043 Uiso 1 1 calc R
C6 C 0.1160(2) -0.0250(2) 0.28832(11) 0.0251(5) Uani 1 1 d .
C7 C 0.1700(3) 0.0307(2) 0.22747(11) 0.0257(5) Uani 1 1 d .
C8 C 0.2358(3) -0.0472(2) 0.18215(11) 0.0265(5) Uani 1 1 d .
H7 H 0.2709 -0.0100 0.1408 0.032 Uiso 1 1 calc R
C9 C 0.2511(2) -0.1770(2) 0.19621(11) 0.0257(5) Uani 1 1 d .
C10 C 0.2020(3) -0.2299(2) 0.25726(12) 0.0268(5) Uani 1 1 d .
H8 H 0.2144 -0.3187 0.2677 0.032 Uiso 1 1 calc R
C11 C 0.1348(2) -0.1568(2) 0.30403(11) 0.0256(5) Uani 1 1 d .
C12 C 0.1638(3) 0.1715(2) 0.20992(11) 0.0267(5) Uani 1 1 d .
H9 H 0.1128 0.2052 0.2491 0.032 Uiso 1 1 calc R
C13 C 0.3179(3) -0.2631(2) 0.14732(11) 0.0287(5) Uani 1 1 d .
H10 H 0.3100 -0.3482 0.1717 0.034 Uiso 1 1 calc R
C14 C 0.0872(3) -0.2253(2) 0.36943(11) 0.0270(5) Uani 1 1 d .
H11 H 0.0452 -0.1556 0.3944 0.032 Uiso 1 1 calc R
Si1 Si 0.35512(7) 0.20749(6) 0.20228(3) 0.02874(15) Uani 1 1 d .
Si2 Si 0.03613(8) 0.25376(7) 0.14524(3) 0.03136(16) Uani 1 1 d .
Si3 Si 0.52423(8) -0.27823(7) 0.13010(3) 0.03094(16) Uani 1 1 d .
Si4 Si 0.19821(8) -0.24037(7) 0.07968(3) 0.03007(16) Uani 1 1 d .
Si5 Si 0.25267(8) -0.31926(7) 0.41345(3) 0.03187(16) Uani 1 1 d .
Si6 Si -0.07838(8) -0.29310(7) 0.36582(3) 0.03028(16) Uani 1 1 d .
C15 C 0.4779(3) 0.0791(3) 0.25290(13) 0.0370(6) Uani 1 1 d .
H12 H 0.5725 0.1020 0.2530 0.055 Uiso 1 1 calc R
H13 H 0.4948 0.0011 0.2356 0.055 Uiso 1 1 calc R
H14 H 0.4310 0.0666 0.2968 0.055 Uiso 1 1 calc R
C16 C 0.3375(3) 0.3592(3) 0.23125(14) 0.0395(6) Uani 1 1 d .
H15 H 0.2974 0.3509 0.2763 0.059 Uiso 1 1 calc R
H16 H 0.2710 0.4268 0.2054 0.059 Uiso 1 1 calc R
H17 H 0.4349 0.3793 0.2272 0.059 Uiso 1 1 calc R
C17 C 0.4444(3) 0.2263(3) 0.11823(13) 0.0374(6) Uani 1 1 d .
H18 H 0.5488 0.2264 0.1188 0.056 Uiso 1 1 calc R
H19 H 0.3948 0.3061 0.0937 0.056 Uiso 1 1 calc R
H20 H 0.4365 0.1565 0.0982 0.056 Uiso 1 1 calc R
C18 C -0.0198(4) 0.4240(3) 0.15194(16) 0.0496(8) Uani 1 1 d .
H21 H -0.0947 0.4670 0.1223 0.074 Uiso 1 1 calc R
H22 H 0.0666 0.4617 0.1411 0.074 Uiso 1 1 calc R
H23 H -0.0607 0.4325 0.1959 0.074 Uiso 1 1 calc R
C19 C 0.1199(3) 0.2451(3) 0.06111(14) 0.0489(8) Uani 1 1 d .
H24 H 0.0414 0.2677 0.0321 0.073 Uiso 1 1 calc R
H25 H 0.1763 0.1593 0.0587 0.073 Uiso 1 1 calc R
H26 H 0.1858 0.3038 0.0485 0.073 Uiso 1 1 calc R
C20 C -0.1299(3) 0.1845(3) 0.15761(15) 0.0462(7) Uani 1 1 d .
H27 H -0.1766 0.1884 0.2012 0.069 Uiso 1 1 calc R
H28 H -0.1003 0.0966 0.1514 0.069 Uiso 1 1 calc R
H29 H -0.2000 0.2322 0.1267 0.069 Uiso 1 1 calc R
C21 C 0.5730(3) -0.1261(3) 0.09053(18) 0.0530(8) Uani 1 1 d .
H30 H 0.5535 -0.0686 0.1215 0.079 Uiso 1 1 calc R
H31 H 0.5132 -0.0884 0.0544 0.079 Uiso 1 1 calc R
H32 H 0.6778 -0.1415 0.0748 0.079 Uiso 1 1 calc R
C22 C 0.6072(3) -0.3338(3) 0.20786(14) 0.0473(7) Uani 1 1 d .
H33 H 0.5915 -0.4182 0.2260 0.071 Uiso 1 1 calc R
H34 H 0.5605 -0.2760 0.2376 0.071 Uiso 1 1 calc R
H35 H 0.7134 -0.3365 0.2009 0.071 Uiso 1 1 calc R
C23 C 0.6012(3) -0.3967(3) 0.07660(14) 0.0431(7) Uani 1 1 d .
H36 H 0.7086 -0.4068 0.0693 0.065 Uiso 1 1 calc R
H37 H 0.5578 -0.3680 0.0355 0.065 Uiso 1 1 calc R
H38 H 0.5777 -0.4775 0.0969 0.065 Uiso 1 1 calc R
C24 C 0.2476(3) -0.3852(3) 0.04179(15) 0.0443(7) Uani 1 1 d .
H39 H 0.2657 -0.4600 0.0752 0.066 Uiso 1 1 calc R
H40 H 0.3369 -0.3834 0.0122 0.066 Uiso 1 1 calc R
H41 H 0.1661 -0.3877 0.0182 0.066 Uiso 1 1 calc R
C25 C 0.0028(3) -0.2187(3) 0.11510(15) 0.0461(7) Uani 1 1 d .
H42 H -0.0264 -0.1391 0.1315 0.069 Uiso 1 1 calc R
H43 H -0.0067 -0.2885 0.1503 0.069 Uiso 1 1 calc R
H44 H -0.0612 -0.2169 0.0821 0.069 Uiso 1 1 calc R
C26 C 0.2156(4) -0.1039(3) 0.01525(15) 0.0540(8) Uani 1 1 d .
H45 H 0.1502 -0.0987 -0.0177 0.081 Uiso 1 1 calc R
H46 H 0.3179 -0.1147 -0.0039 0.081 Uiso 1 1 calc R
H47 H 0.1878 -0.0263 0.0335 0.081 Uiso 1 1 calc R
C27 C 0.3386(4) -0.4752(3) 0.38869(15) 0.0512(8) Uani 1 1 d .
H48 H 0.4253 -0.5157 0.4122 0.077 Uiso 1 1 calc R
H49 H 0.3687 -0.4626 0.3426 0.077 Uiso 1 1 calc R
H50 H 0.2668 -0.5289 0.3983 0.077 Uiso 1 1 calc R
C28 C 0.3923(3) -0.2196(3) 0.39829(15) 0.0480(7) Uani 1 1 d .
H51 H 0.3466 -0.1370 0.4099 0.072 Uiso 1 1 calc R
H52 H 0.4286 -0.2091 0.3528 0.072 Uiso 1 1 calc R
H53 H 0.4750 -0.2605 0.4242 0.072 Uiso 1 1 calc R
C29 C 0.1955(3) -0.3456(3) 0.50134(12) 0.0380(6) Uani 1 1 d .
H54 H 0.1223 -0.3980 0.5104 0.057 Uiso 1 1 calc R
H55 H 0.1522 -0.2644 0.5150 0.057 Uiso 1 1 calc R
H56 H 0.2819 -0.3882 0.5247 0.057 Uiso 1 1 calc R
C30 C -0.1741(3) -0.3199(3) 0.44847(13) 0.0411(6) Uani 1 1 d .
H57 H -0.2053 -0.2400 0.4645 0.062 Uiso 1 1 calc R
H58 H -0.1063 -0.3801 0.4770 0.062 Uiso 1 1 calc R
H59 H -0.2609 -0.3536 0.4472 0.062 Uiso 1 1 calc R
C31 C -0.2068(3) -0.1721(3) 0.31366(14) 0.0396(6) Uani 1 1 d .
H60 H -0.1603 -0.1606 0.2696 0.059 Uiso 1 1 calc R
H61 H -0.2289 -0.0922 0.3296 0.059 Uiso 1 1 calc R
H62 H -0.2985 -0.2001 0.3144 0.059 Uiso 1 1 calc R
C32 C -0.0339(4) -0.4422(3) 0.33256(16) 0.0461(7) Uani 1 1 d .
H63 H -0.1254 -0.4686 0.3305 0.069 Uiso 1 1 calc R
H64 H 0.0304 -0.5079 0.3603 0.069 Uiso 1 1 calc R
H65 H 0.0168 -0.4284 0.2894 0.069 Uiso 1 1 calc R

loop_
_atom_site_aniso_label
_atom_site_aniso_U_11
_atom_site_aniso_U_22
_atom_site_aniso_U_33
_atom_site_aniso_U_23
_atom_site_aniso_U_13
_atom_site_aniso_U_12
Sn1 0.02872(10) 0.02598(10) 0.02472(10) -0.00865(7) 0.00121(7) -0.00390(7)
Br1 0.04027(16) 0.04088(16) 0.03021(15) -0.01205(11) -0.00182(11) -0.01356(12)
C1 0.0409(15) 0.0293(13) 0.0278(13) -0.0094(10) 0.0045(11) -0.0080(11)
C2 0.0403(15) 0.0439(16) 0.0369(15) -0.0154(12) 0.0056(12) -0.0151(13)
C3 0.0313(14) 0.062(2) 0.0454(17) -0.0209(15) 0.0015(12) -0.0067(13)
C4 0.0378(15) 0.0463(17) 0.0400(15) -0.0159(13) -0.0089(12) 0.0050(12)
C5 0.0383(14) 0.0347(14) 0.0312(13) -0.0112(11) -0.0025(11) 0.0006(11)
C6 0.0234(11) 0.0283(12) 0.0250(12) -0.0112(10) -0.0002(9) -0.0043(9)
C7 0.0223(11) 0.0284(12) 0.0278(12) -0.0086(10) -0.0048(9) -0.0039(9)
C8 0.0234(11) 0.0336(13) 0.0222(11) -0.0067(10) -0.0004(9) -0.0052(10)
C9 0.0194(11) 0.0312(13) 0.0270(12) -0.0107(10) -0.0030(9) -0.0015(9)
C10 0.0251(12) 0.0262(12) 0.0298(12) -0.0093(10) -0.0015(10) -0.0040(9)
C11 0.0213(11) 0.0299(12) 0.0272(12) -0.0083(10) -0.0038(9) -0.0053(9)
C12 0.0272(12) 0.0275(12) 0.0241(12) -0.0045(9) -0.0002(9) -0.0049(10)
C13 0.0316(13) 0.0284(13) 0.0253(12) -0.0086(10) 0.0020(10) -0.0043(10)
C14 0.0291(12) 0.0238(12) 0.0270(12) -0.0068(9) -0.0004(10) -0.0028(10)
Si1 0.0277(3) 0.0303(4) 0.0291(3) -0.0045(3) -0.0037(3) -0.0079(3)
Si2 0.0275(3) 0.0334(4) 0.0316(4) -0.0037(3) -0.0060(3) -0.0034(3)
Si3 0.0269(3) 0.0328(4) 0.0321(4) -0.0115(3) 0.0029(3) -0.0029(3)
Si4 0.0334(4) 0.0311(4) 0.0269(3) -0.0112(3) -0.0030(3) -0.0042(3)
Si5 0.0320(4) 0.0330(4) 0.0275(4) -0.0066(3) -0.0025(3) -0.0003(3)
Si6 0.0319(4) 0.0291(4) 0.0309(4) -0.0080(3) 0.0011(3) -0.0087(3)
C15 0.0304(13) 0.0397(15) 0.0397(15) -0.0022(12) -0.0078(11) -0.0068(11)
C16 0.0473(16) 0.0344(15) 0.0413(15) -0.0081(12) -0.0060(13) -0.0152(12)
C17 0.0322(14) 0.0460(16) 0.0347(14) -0.0050(12) 0.0004(11) -0.0132(12)
C18 0.0472(17) 0.0369(16) 0.061(2) -0.0019(14) -0.0186(15) 0.0006(13)
C19 0.0452(17) 0.067(2) 0.0306(15) -0.0047(14) -0.0085(13) -0.0051(15)
C20 0.0391(16) 0.0572(19) 0.0472(17) -0.0080(14) -0.0115(13) -0.0171(14)
C21 0.0339(15) 0.0480(18) 0.070(2) -0.0040(16) 0.0090(15) -0.0086(13)
C22 0.0347(15) 0.067(2) 0.0413(16) -0.0199(15) -0.0058(13) -0.0034(14)
C23 0.0361(15) 0.0528(18) 0.0380(15) -0.0206(13) -0.0013(12) 0.0041(13)
C24 0.0456(17) 0.0456(17) 0.0459(17) -0.0236(14) -0.0073(13) -0.0039(13)
C25 0.0350(15) 0.061(2) 0.0471(17) -0.0277(15) -0.0066(13) -0.0040(14)
C26 0.083(2) 0.0475(18) 0.0349(16) 0.0002(13) -0.0166(16) -0.0211(17)
C27 0.0554(19) 0.0471(18) 0.0411(16) -0.0149(14) -0.0090(14) 0.0161(15)
C28 0.0337(15) 0.068(2) 0.0416(16) -0.0042(14) -0.0071(13) -0.0114(14)
C29 0.0450(16) 0.0392(15) 0.0282(13) -0.0064(11) -0.0042(12) -0.0053(12)
C30 0.0434(16) 0.0457(16) 0.0376(15) -0.0073(12) 0.0036(12) -0.0201(13)
C31 0.0336(14) 0.0447(16) 0.0421(16) -0.0055(12) -0.0090(12) -0.0101(12)
C32 0.0511(18) 0.0400(16) 0.0545(18) -0.0204(14) 0.0028(15) -0.0185(14)

loop_
_atom_type_symbol
_atom_type_description
_atom_type_scat_dispersion_real
_atom_type_scat_dispersion_imag
_atom_type_scat_source
C C 0.0033 0.0016 'International Tables Vol C Tables 4.2.6.8 and 6.1.1.4'
H H 0.0000 0.0000 'International Tables Vol C Tables 4.2.6.8 and 6.1.1.4'
Si Si 0.0817 0.0704 'International Tables Vol C Tables 4.2.6.8 and 6.1.1.4'
Br Br -0.2901 2.4595 'International Tables Vol C Tables 4.2.6.8 and 6.1.1.4'
Sn Sn -0.6537 1.4246 'International Tables Vol C Tables 4.2.6.8 and 6.1.1.4'

loop_
_geom_angle_atom_site_label_1
_geom_angle_atom_site_label_2
_geom_angle_atom_site_label_3
_geom_angle
C1 Sn1 C5 96.58(11)
C1 Sn1 C6 121.99(9)
C5 Sn1 C6 118.80(9)
C1 Sn1 Br1 105.60(7)
C5 Sn1 Br1 106.89(8)
C6 Sn1 Br1 105.63(6)
C2 C1 Sn1 119.9(2)
C1 C2 C3 130.1(3)
C4 C3 C2 121.8(2)
C5 C4 C3 130.8(3)
C4 C5 Sn1 119.2(2)
C7 C6 C11 120.1(2)
C7 C6 Sn1 119.72(17)
C11 C6 Sn1 120.07(17)
C8 C7 C6 118.7(2)
C8 C7 C12 119.1(2)
C6 C7 C12 122.2(2)
C9 C8 C7 121.9(2)
C10 C9 C8 118.3(2)
C10 C9 C13 118.8(2)
C8 C9 C13 122.9(2)
C9 C10 C11 122.2(2)
C10 C11 C6 118.8(2)
C10 C11 C14 117.5(2)
C6 C11 C14 123.7(2)
C7 C12 Si2 113.00(16)
C7 C12 Si1 111.91(16)
Si2 C12 Si1 118.38(12)
C9 C13 Si4 112.90(16)
C9 C13 Si3 112.08(17)
Si4 C13 Si3 120.40(13)
C11 C14 Si6 111.16(16)
C11 C14 Si5 111.36(16)
Si6 C14 Si5 122.23(13)
C15 Si1 C17 108.66(13)
C15 Si1 C16 109.14(13)
C17 Si1 C16 107.08(13)
C15 Si1 C12 109.36(12)
C17 Si1 C12 113.89(12)
C16 Si1 C12 108.61(12)
C20 Si2 C18 109.98(15)
C20 Si2 C19 107.64(15)
C18 Si2 C19 106.87(16)
C20 Si2 C12 109.47(13)
C18 Si2 C12 107.76(13)
C19 Si2 C12 115.05(12)
C22 Si3 C23 109.07(14)
C22 Si3 C21 109.70(17)
C23 Si3 C21 108.35(15)
C22 Si3 C13 107.56(12)
C23 Si3 C13 109.78(13)
C21 Si3 C13 112.34(13)
C26 Si4 C25 108.82(17)
C26 Si4 C24 107.59(15)
C25 Si4 C24 109.11(14)
C26 Si4 C13 114.61(14)
C25 Si4 C13 107.45(12)
C24 Si4 C13 109.17(12)
C29 Si5 C28 108.09(14)
C29 Si5 C27 108.74(14)
C28 Si5 C27 109.39(16)
C29 Si5 C14 108.92(12)
C28 Si5 C14 106.81(13)
C27 Si5 C14 114.72(13)
C32 Si6 C31 108.27(14)
C32 Si6 C30 109.38(14)
C31 Si6 C30 108.52(14)
C32 Si6 C14 114.68(12)
C31 Si6 C14 107.18(12)
C30 Si6 C14 108.64(12)

loop_
_geom_bond_atom_site_label_1
_geom_bond_atom_site_label_2
_geom_bond_distance
Sn1 C1 2.115(3)
Sn1 C5 2.124(3)
Sn1 C6 2.150(2)
Sn1 Br1 2.5329(3)
C1 C2 1.330(4)
C2 C3 1.506(4)
C3 C4 1.498(4)
C4 C5 1.330(4)
C6 C7 1.409(3)
C6 C11 1.410(3)
C7 C8 1.408(3)
C7 C12 1.524(3)
C8 C9 1.391(3)
C9 C10 1.387(3)
C9 C13 1.527(3)
C10 C11 1.401(3)
C11 C14 1.519(3)
C12 Si2 1.896(2)
C12 Si1 1.910(2)
C13 Si4 1.890(3)
C13 Si3 1.892(3)
C14 Si6 1.898(3)
C14 Si5 1.899(2)
Si1 C15 1.861(3)
Si1 C17 1.871(3)
Si1 C16 1.873(3)
Si2 C20 1.863(3)
Si2 C18 1.867(3)
Si2 C19 1.874(3)
Si3 C22 1.860(3)
Si3 C23 1.865(3)
Si3 C21 1.867(3)
Si4 C26 1.859(3)
Si4 C25 1.863(3)
Si4 C24 1.876(3)
Si5 C29 1.868(3)
Si5 C28 1.868(3)
Si5 C27 1.874(3)
Si6 C32 1.866(3)
Si6 C31 1.867(3)
Si6 C30 1.873(3)

loop_
_geom_torsion_atom_site_label_1
_geom_torsion_atom_site_label_2
_geom_torsion_atom_site_label_3
_geom_torsion_atom_site_label_4
_geom_torsion
C5 Sn1 C1 C2 9.9(2)
C6 Sn1 C1 C2 -120.2(2)
Br1 Sn1 C1 C2 119.5(2)
Sn1 C1 C2 C3 -2.3(4)
C1 C2 C3 C4 -9.7(5)
C2 C3 C4 C5 10.9(5)
C3 C4 C5 Sn1 0.3(4)
C1 Sn1 C5 C4 -9.0(2)
C6 Sn1 C5 C4 123.2(2)
Br1 Sn1 C5 C4 -117.5(2)
C1 Sn1 C6 C7 165.89(18)
C5 Sn1 C6 C7 46.0(2)
Br1 Sn1 C6 C7 -73.84(18)
C1 Sn1 C6 C11 -10.4(2)
C5 Sn1 C6 C11 -130.25(19)
Br1 Sn1 C6 C11 109.87(18)
C11 C6 C7 C8 3.1(3)
Sn1 C6 C7 C8 -173.19(17)
C11 C6 C7 C12 -174.9(2)
Sn1 C6 C7 C12 8.8(3)
C6 C7 C8 C9 -1.1(3)
C12 C7 C8 C9 177.0(2)
C7 C8 C9 C10 -1.3(3)
C7 C8 C9 C13 178.1(2)
C8 C9 C10 C11 1.7(3)
C13 C9 C10 C11 -177.8(2)
C9 C10 C11 C6 0.3(3)
C9 C10 C11 C14 -179.3(2)
C7 C6 C11 C10 -2.7(3)
Sn1 C6 C11 C10 173.55(17)
C7 C6 C11 C14 176.8(2)
Sn1 C6 C11 C14 -6.9(3)
C8 C7 C12 Si2 68.0(2)
C6 C7 C12 Si2 -114.0(2)
C8 C7 C12 Si1 -68.7(2)
C6 C7 C12 Si1 109.3(2)
C10 C9 C13 Si4 111.3(2)
C8 C9 C13 Si4 -68.1(3)
C10 C9 C13 Si3 -108.8(2)
C8 C9 C13 Si3 71.7(3)
C10 C11 C14 Si6 -71.1(2)
C6 C11 C14 Si6 109.3(2)
C10 C11 C14 Si5 68.8(2)
C6 C11 C14 Si5 -110.8(2)
C7 C12 Si1 C15 -26.2(2)
Si2 C12 Si1 C15 -160.31(14)
C7 C12 Si1 C17 95.55(19)
Si2 C12 Si1 C17 -38.55(18)
C7 C12 Si1 C16 -145.22(17)
Si2 C12 Si1 C16 80.67(16)
C7 C12 Si2 C20 37.9(2)
Si1 C12 Si2 C20 171.53(15)
C7 C12 Si2 C18 157.49(18)
Si1 C12 Si2 C18 -68.88(18)
C7 C12 Si2 C19 -83.4(2)
Si1 C12 Si2 C19 50.2(2)
C9 C13 Si3 C22 55.8(2)
Si4 C13 Si3 C22 -167.75(16)
C9 C13 Si3 C23 174.34(18)
Si4 C13 Si3 C23 -49.20(19)
C9 C13 Si3 C21 -65.0(2)
Si4 C13 Si3 C21 71.4(2)
C9 C13 Si4 C26 81.0(2)
Si3 C13 Si4 C26 -55.1(2)
C9 C13 Si4 C25 -40.1(2)
Si3 C13 Si4 C25 -176.19(16)
C9 C13 Si4 C24 -158.26(19)
Si3 C13 Si4 C24 65.61(19)
C11 C14 Si5 C29 157.20(17)
Si6 C14 Si5 C29 -68.00(18)
C11 C14 Si5 C28 40.7(2)
Si6 C14 Si5 C28 175.49(15)
C11 C14 Si5 C27 -80.7(2)
Si6 C14 Si5 C27 54.1(2)
C11 C14 Si6 C32 78.7(2)
Si5 C14 Si6 C32 -56.2(2)
C11 C14 Si6 C31 -41.56(19)
Si5 C14 Si6 C31 -176.43(14)
C11 C14 Si6 C30 -158.63(17)
Si5 C14 Si6 C30 66.50(18)
